data_4032984
loop_
_publ_author_name
'Wu, Ting'
'Chen, Min'
'Yang, Yuzhu'

_publ_section_title
;
 Synthesis of Indolizines via Palladium Catalyzed Annulation of Propargyl
 Carbonates and 2-(Pyridin-2-yl)acetonitrile Derivatives.
;
_journal_issue 20
_journal_name_full 'The Journal of organic chemistry'
_journal_page_first 11304
_journal_page_last 11309
_journal_paper_doi 10.1021/acs.joc.7b02278
_journal_volume 82
_journal_year 2017
_chemical_formula_moiety 'C22 H16 N2'
_chemical_formula_sum 'C22 H16 N2'
_chemical_formula_weight 308.36
_space_group_crystal_system monoclinic
_space_group_IT_number 14
_space_group_name_Hall '-P 2ybc'
_space_group_name_H-M_alt 'P 1 21/c 1'
_symmetry_space_group_name_Hall '-P 2ybc'
_symmetry_space_group_name_H-M 'P 1 21/c 1'
_atom_sites_solution_hydrogens geom
_atom_sites_solution_primary dual
_audit_creation_date 2017-06-06
_audit_creation_method
;
Olex2 1.2
(compiled 2017.03.28 svn.r3405 for OlexSys, GUI svn.r5337)
;
_cell_angle_alpha 90
_cell_angle_beta 97.173(8)
_cell_angle_gamma 90
_cell_formula_units_Z 4
_cell_length_a 9.9190(9)
_cell_length_b 10.0507(9)
_cell_length_c 16.6196(18)
_cell_measurement_reflns_used 2190
_cell_measurement_temperature 295
_cell_measurement_theta_max 25.4110
_cell_measurement_theta_min 3.0410
_cell_volume 1643.9(3)
_computing_cell_refinement 'CrysAlisPro 1.171.38.41 (Rigaku OD, 2015)'
_computing_data_collection 'CrysAlisPro 1.171.38.41 (Rigaku OD, 2015)'
_computing_data_reduction 'CrysAlisPro 1.171.38.41 (Rigaku OD, 2015)'
_computing_molecular_graphics 'Olex2 (Dolomanov et al., 2009)'
_computing_publication_material 'Olex2 (Dolomanov et al., 2009)'
_computing_structure_refinement 'ShelXL (Sheldrick, 2015)'
_computing_structure_solution 'ShelXT (Sheldrick, 2015)'
_diffrn_ambient_temperature 295
_diffrn_detector 'CCD plate'
_diffrn_detector_area_resol_mean 16.1213
_diffrn_detector_type Eos
_diffrn_measured_fraction_theta_full 0.999
_diffrn_measured_fraction_theta_max 0.994
_diffrn_measurement_details
;
List of Runs (angles in degrees, time in seconds):

  # Type    Start    End  Width  t~exp~   \w     \q     \k     \f   Frames
--------------------------------------------------------------------------
  1  \w    -21.00  37.00   1.00    6.50    --   16.81 -37.00 -90.00   58
  2  \w    -16.00  57.00   1.00    6.50    --   16.81 -99.00-180.00   73
  3  \w    -53.00  83.00   1.00    6.50    --   16.81   0.00 -30.00  136
  4  \w    -21.00   6.00   1.00    6.50    --  -17.43 -99.00  60.00   27
  5  \w    -12.00  25.00   1.00    6.50    --   16.81  77.00 -60.00   37
  6  \w    -84.00 -55.00   1.00    6.50    --  -17.43 169.00 -63.00   29
;
_diffrn_measurement_device 'four-circle diffractometer'
_diffrn_measurement_device_type 'Xcalibur, Eos, Gemini'
_diffrn_measurement_method '\w scans'
_diffrn_orient_matrix_type 'CrysAlisPro convention (1999,Acta A55,543-557)'
_diffrn_orient_matrix_UB_11 0.0451760000
_diffrn_orient_matrix_UB_12 -0.0525511000
_diffrn_orient_matrix_UB_13 0.0131781000
_diffrn_orient_matrix_UB_21 0.0149428000
_diffrn_orient_matrix_UB_22 -0.0087691000
_diffrn_orient_matrix_UB_23 -0.0403166000
_diffrn_orient_matrix_UB_31 0.0541083000
_diffrn_orient_matrix_UB_32 0.0462531000
_diffrn_orient_matrix_UB_33 0.0072912000
_diffrn_radiation_monochromator graphite
_diffrn_radiation_probe x-ray
_diffrn_radiation_type MoK\a
_diffrn_radiation_wavelength 0.71073
_diffrn_reflns_av_R_equivalents 0.0316
_diffrn_reflns_av_unetI/netI 0.0352
_diffrn_reflns_Laue_measured_fraction_full 0.999
_diffrn_reflns_Laue_measured_fraction_max 0.994
_diffrn_reflns_limit_h_max 12
_diffrn_reflns_limit_h_min -12
_diffrn_reflns_limit_k_max 12
_diffrn_reflns_limit_k_min -12
_diffrn_reflns_limit_l_max 20
_diffrn_reflns_limit_l_min -20
_diffrn_reflns_number 11702
_diffrn_reflns_point_group_measured_fraction_full 0.999
_diffrn_reflns_point_group_measured_fraction_max 0.994
_diffrn_reflns_theta_full 25.242
_diffrn_reflns_theta_max 26.994
_diffrn_reflns_theta_min 2.897
_diffrn_source 'fine-focus sealed X-ray tube'
_diffrn_source_type 'Enhance (Mo) X-ray Source'
_exptl_absorpt_coefficient_mu 0.074
_exptl_absorpt_correction_T_max 1.00000
_exptl_absorpt_correction_T_min 0.65403
_exptl_absorpt_correction_type multi-scan
_exptl_absorpt_process_details
;
CrysAlisPro 1.171.38.41 (Rigaku Oxford Diffraction, 2015)
Empirical absorption correction using spherical harmonics,
 implemented in SCALE3 ABSPACK scaling algorithm.
;
_exptl_crystal_colour 'clear light colourless'
_exptl_crystal_colour_lustre clear
_exptl_crystal_colour_modifier light
_exptl_crystal_colour_primary colourless
_exptl_crystal_density_diffrn 1.246
_exptl_crystal_description block
_exptl_crystal_F_000 648
_exptl_crystal_size_max 0.43
_exptl_crystal_size_mid 0.32
_exptl_crystal_size_min 0.21
_refine_diff_density_max 0.151
_refine_diff_density_min -0.206
_refine_diff_density_rms 0.049
_refine_ls_extinction_method none
_refine_ls_goodness_of_fit_ref 1.044
_refine_ls_hydrogen_treatment constr
_refine_ls_matrix_type full
_refine_ls_number_parameters 217
_refine_ls_number_reflns 3575
_refine_ls_number_restraints 0
_refine_ls_restrained_S_all 1.044
_refine_ls_R_factor_all 0.0861
_refine_ls_R_factor_gt 0.0512
_refine_ls_shift/su_max 0.000
_refine_ls_shift/su_mean 0.000
_refine_ls_structure_factor_coef Fsqd
_refine_ls_weighting_details 'w=1/[\s^2^(Fo^2^)+(0.0531P)^2^+0.1387P] where P=(Fo^2^+2Fc^2^)/3'
_refine_ls_weighting_scheme calc
_refine_ls_wR_factor_gt 0.1088
_refine_ls_wR_factor_ref 0.1278
_reflns_Friedel_coverage 0.000
_reflns_number_gt 2363
_reflns_number_total 3575
_reflns_threshold_expression 'I > 2\s(I)'
_cod_data_source_file jo7b02278_si_003.cif
_cod_data_source_block exp_4018
_cod_depositor_comments
;
Adding full bibliography for 4032983--4032984.cif.

2020-08-18
Z value and formula fixed to values more according to usual
chemical conventions.                 miguel
;
_cod_original_formula_sum 'C11 H8 N'
_cod_original_formula_weight 154.18
_cod_original_formula_moiety '0.5(C22 H16 N2)'
_cod_original_formula_units_Z 8
_cod_database_code 4032984
_shelx_shelxl_version_number 2016/6
_shelx_space_group_comment
;
The symmetry employed for this shelxl refinement is uniquely defined
by the following loop, which should always be used as a source of
symmetry information in preference to the above space-group names.
They are only intended as comments.
;
_reflns_odcompleteness_completeness 99.80
_reflns_odcompleteness_iscentric 1
_reflns_odcompleteness_theta 26.32
_olex2_refinement_description
;
1. Fixed Uiso
 At 1.2 times of:
  All C(H) groups, All C(H,H) groups
2.a Secondary CH2 refined with riding coordinates:
 C7(H7A,H7B)
2.b Aromatic/amide H refined with riding coordinates:
 C16(H16), C19(H19), C11(H11), C4(H4), C17(H17), C13(H13), C18(H18), C15(H15),
 C14(H14), C12(H12), C3(H3), C6(H6), C2(H2), C1(H1)
;
_olex2_submission_special_instructions 'No special instructions were received'
_oxdiff_exptl_absorpt_empirical_details
;
Empirical correction (ABSPACK) includes:
- Absorption correction using spherical harmonics
- Frame scaling
;
_oxdiff_exptl_absorpt_empirical_full_max 2.148
_oxdiff_exptl_absorpt_empirical_full_min 0.624

loop_
_space_group_symop_operation_xyz
'x, y, z'
'-x, y+1/2, -z+1/2'
'-x, -y, -z'
'x, -y-1/2, z-1/2'

loop_
_atom_site_label
_atom_site_type_symbol
_atom_site_fract_x
_atom_site_fract_y
_atom_site_fract_z
_atom_site_U_iso_or_equiv
_atom_site_adp_type
_atom_site_occupancy
_atom_site_site_symmetry_order
_atom_site_calc_flag
_atom_site_refinement_flags_posn
N2 N 0.53934(12) 0.20836(12) 0.49970(8) 0.0473(3) Uani 1 1 d .
C8 C 0.69354(16) 0.27746(16) 0.60067(10) 0.0491(4) Uani 1 1 d .
C20 C 0.66093(15) 0.14511(15) 0.48858(10) 0.0476(4) Uani 1 1 d .
C21 C 0.75663(16) 0.18724(15) 0.55158(10) 0.0494(4) Uani 1 1 d .
C9 C 0.55917(16) 0.28987(16) 0.56800(10) 0.0478(4) Uani 1 1 d .
N1 N 1.00474(16) 0.11103(17) 0.57958(10) 0.0759(5) Uani 1 1 d .
C10 C 0.45126(15) 0.36952(16) 0.59815(10) 0.0483(4) Uani 1 1 d .
C5 C 0.82709(15) 0.48033(18) 0.65603(10) 0.0536(4) Uani 1 1 d .
C22 C 0.89381(18) 0.14388(17) 0.56615(11) 0.0557(4) Uani 1 1 d .
C16 C 0.42492(17) 0.18983(17) 0.44455(11) 0.0556(4) Uani 1 1 d .
H16 H 0.344560 0.233489 0.451589 0.067 Uiso 1 1 calc R
C19 C 0.66448(18) 0.06071(16) 0.42154(11) 0.0561(4) Uani 1 1 d .
H19 H 0.744756 0.017673 0.413589 0.067 Uiso 1 1 calc R
C11 C 0.47698(17) 0.50100(18) 0.62036(11) 0.0568(4) Uani 1 1 d .
H11 H 0.559967 0.539050 0.612885 0.068 Uiso 1 1 calc R
C4 C 0.85715(18) 0.51537(18) 0.57996(11) 0.0610(5) Uani 1 1 d .
H4 H 0.838058 0.455936 0.537167 0.073 Uiso 1 1 calc R
C17 C 0.42951(19) 0.10854(18) 0.38050(11) 0.0631(5) Uani 1 1 d .
H17 H 0.351840 0.096054 0.343750 0.076 Uiso 1 1 calc R
C13 C 0.25724(19) 0.5224(2) 0.66335(11) 0.0682(5) Uani 1 1 d .
H13 H 0.192630 0.573162 0.685474 0.082 Uiso 1 1 calc R
C18 C 0.55089(19) 0.04203(18) 0.36848(11) 0.0629(5) Uani 1 1 d .
H18 H 0.552777 -0.014392 0.324286 0.075 Uiso 1 1 calc R
C7 C 0.76249(17) 0.34858(18) 0.67335(10) 0.0590(5) Uani 1 1 d .
H7A H 0.832324 0.290827 0.700382 0.071 Uiso 1 1 calc R
H7B H 0.696397 0.364110 0.710688 0.071 Uiso 1 1 calc R
C15 C 0.32510(17) 0.31686(18) 0.60847(11) 0.0599(5) Uani 1 1 d .
H15 H 0.304922 0.229165 0.593706 0.072 Uiso 1 1 calc R
C14 C 0.22946(18) 0.3936(2) 0.64047(12) 0.0673(5) Uani 1 1 d .
H14 H 0.145079 0.357360 0.646549 0.081 Uiso 1 1 calc R
C12 C 0.38119(19) 0.57617(19) 0.65339(12) 0.0655(5) Uani 1 1 d .
H12 H 0.400767 0.663638 0.668959 0.079 Uiso 1 1 calc R
C3 C 0.91495(19) 0.6368(2) 0.56613(13) 0.0710(5) Uani 1 1 d .
H3 H 0.935330 0.657407 0.514445 0.085 Uiso 1 1 calc R
C6 C 0.85691(19) 0.5719(2) 0.71748(13) 0.0836(7) Uani 1 1 d .
H6 H 0.839023 0.551105 0.769637 0.100 Uiso 1 1 calc R
C2 C 0.94258(19) 0.7270(2) 0.62727(16) 0.0810(6) Uani 1 1 d .
H2 H 0.980753 0.809104 0.617756 0.097 Uiso 1 1 calc R
C1 C 0.9129(2) 0.6939(3) 0.70275(17) 0.0983(9) Uani 1 1 d .
H1 H 0.930780 0.754577 0.744978 0.118 Uiso 1 1 calc R

loop_
_atom_site_aniso_label
_atom_site_aniso_U_11
_atom_site_aniso_U_22
_atom_site_aniso_U_33
_atom_site_aniso_U_23
_atom_site_aniso_U_13
_atom_site_aniso_U_12
N2 0.0425(8) 0.0483(7) 0.0511(8) 0.0012(6) 0.0064(6) 0.0032(6)
C8 0.0455(9) 0.0546(10) 0.0475(9) 0.0027(8) 0.0072(7) 0.0070(8)
C20 0.0464(9) 0.0457(9) 0.0516(10) 0.0022(7) 0.0094(7) 0.0048(7)
C21 0.0427(9) 0.0535(10) 0.0524(10) 0.0001(8) 0.0071(7) 0.0068(7)
C9 0.0450(9) 0.0491(9) 0.0498(10) 0.0013(7) 0.0082(7) 0.0052(7)
N1 0.0539(10) 0.0927(12) 0.0794(12) -0.0137(9) 0.0008(8) 0.0202(9)
C10 0.0434(9) 0.0546(10) 0.0474(9) 0.0051(7) 0.0078(7) 0.0075(8)
C5 0.0353(9) 0.0776(12) 0.0466(10) -0.0135(8) -0.0002(7) 0.0075(8)
C22 0.0508(11) 0.0613(11) 0.0551(11) -0.0065(8) 0.0071(8) 0.0084(9)
C16 0.0452(10) 0.0616(11) 0.0588(11) 0.0037(9) 0.0018(8) -0.0002(8)
C19 0.0589(11) 0.0519(10) 0.0588(11) -0.0030(8) 0.0130(9) 0.0042(8)
C11 0.0486(10) 0.0579(10) 0.0644(11) 0.0024(9) 0.0097(8) 0.0047(8)
C4 0.0615(11) 0.0655(12) 0.0545(11) -0.0116(9) 0.0007(8) 0.0049(9)
C17 0.0614(12) 0.0664(12) 0.0591(12) -0.0015(9) -0.0015(9) -0.0078(9)
C13 0.0596(12) 0.0845(14) 0.0629(12) 0.0004(10) 0.0171(9) 0.0255(11)
C18 0.0726(13) 0.0577(11) 0.0583(11) -0.0084(9) 0.0085(10) -0.0020(9)
C7 0.0518(10) 0.0789(12) 0.0455(10) -0.0027(9) 0.0031(8) 0.0136(9)
C15 0.0521(10) 0.0623(11) 0.0669(12) 0.0036(9) 0.0145(9) 0.0030(9)
C14 0.0502(11) 0.0863(14) 0.0687(13) 0.0066(11) 0.0200(9) 0.0049(10)
C12 0.0643(12) 0.0595(11) 0.0737(13) -0.0040(9) 0.0131(10) 0.0151(10)
C3 0.0604(12) 0.0766(14) 0.0744(14) -0.0025(11) 0.0017(10) -0.0008(10)
C6 0.0609(12) 0.128(2) 0.0635(13) -0.0445(13) 0.0124(10) -0.0192(13)
C2 0.0468(11) 0.0793(14) 0.115(2) -0.0260(14) 0.0039(11) -0.0038(10)
C1 0.0645(14) 0.120(2) 0.112(2) -0.0685(17) 0.0188(13) -0.0224(13)

loop_
_atom_type_symbol
_atom_type_description
_atom_type_scat_dispersion_real
_atom_type_scat_dispersion_imag
_atom_type_scat_source
C C 0.0033 0.0016 'International Tables Vol C Tables 4.2.6.8 and 6.1.1.4'
H H 0.0000 0.0000 'International Tables Vol C Tables 4.2.6.8 and 6.1.1.4'
N N 0.0061 0.0033 'International Tables Vol C Tables 4.2.6.8 and 6.1.1.4'

loop_
_geom_angle_atom_site_label_1
_geom_angle_atom_site_label_2
_geom_angle_atom_site_label_3
_geom_angle
C9 N2 C20 109.82(13)
C16 N2 C20 120.22(14)
C16 N2 C9 129.88(13)
C21 C8 C7 125.55(14)
C9 C8 C21 107.79(14)
C9 C8 C7 126.64(14)
N2 C20 C19 119.20(15)
C21 C20 N2 106.37(14)
C21 C20 C19 134.42(15)
C8 C21 C22 125.51(15)
C20 C21 C8 108.65(13)
C20 C21 C22 125.80(15)
N2 C9 C10 124.17(14)
C8 C9 N2 107.35(13)
C8 C9 C10 128.46(15)
C11 C10 C9 119.39(14)
C11 C10 C15 117.96(15)
C15 C10 C9 122.61(15)
C4 C5 C7 122.82(15)
C6 C5 C4 117.21(19)
C6 C5 C7 119.97(17)
N1 C22 C21 178.2(2)
N2 C16 H16 120.0
C17 C16 N2 120.05(16)
C17 C16 H16 120.0
C20 C19 H19 120.0
C18 C19 C20 119.94(16)
C18 C19 H19 120.0
C10 C11 H11 119.5
C12 C11 C10 120.96(16)
C12 C11 H11 119.5
C5 C4 H4 119.3
C3 C4 C5 121.33(18)
C3 C4 H4 119.3
C16 C17 H17 119.6
C16 C17 C18 120.81(18)
C18 C17 H17 119.6
C14 C13 H13 120.3
C14 C13 C12 119.46(16)
C12 C13 H13 120.3
C19 C18 C17 119.78(17)
C19 C18 H18 120.1
C17 C18 H18 120.1
C8 C7 C5 115.26(14)
C8 C7 H7A 108.5
C8 C7 H7B 108.5
C5 C7 H7A 108.5
C5 C7 H7B 108.5
H7A C7 H7B 107.5
C10 C15 H15 119.7
C14 C15 C10 120.52(17)
C14 C15 H15 119.7
C13 C14 C15 120.81(17)
C13 C14 H14 119.6
C15 C14 H14 119.6
C11 C12 H12 119.9
C13 C12 C11 120.28(18)
C13 C12 H12 119.9
C4 C3 H3 119.6
C2 C3 C4 120.8(2)
C2 C3 H3 119.6
C5 C6 H6 119.5
C5 C6 C1 121.0(2)
C1 C6 H6 119.5
C3 C2 H2 120.8
C3 C2 C1 118.5(2)
C1 C2 H2 120.8
C6 C1 H1 119.4
C2 C1 C6 121.1(2)
C2 C1 H1 119.4

loop_
_geom_bond_atom_site_label_1
_geom_bond_atom_site_label_2
_geom_bond_distance
N2 C20 1.3958(19)
N2 C9 1.394(2)
N2 C16 1.380(2)
C8 C21 1.417(2)
C8 C9 1.381(2)
C8 C7 1.494(2)
C20 C21 1.389(2)
C20 C19 1.404(2)
C21 C22 1.420(2)
C9 C10 1.474(2)
N1 C22 1.144(2)
C10 C11 1.387(2)
C10 C15 1.389(2)
C5 C4 1.380(2)
C5 C7 1.514(2)
C5 C6 1.379(2)
C16 H16 0.9300
C16 C17 1.347(2)
C19 H19 0.9300
C19 C18 1.354(2)
C11 H11 0.9300
C11 C12 1.380(2)
C4 H4 0.9300
C4 C3 1.380(3)
C17 H17 0.9300
C17 C18 1.413(2)
C13 H13 0.9300
C13 C14 1.367(3)
C13 C12 1.372(3)
C18 H18 0.9300
C7 H7A 0.9700
C7 H7B 0.9700
C15 H15 0.9300
C15 C14 1.380(2)
C14 H14 0.9300
C12 H12 0.9300
C3 H3 0.9300
C3 C2 1.364(3)
C6 H6 0.9300
C6 C1 1.381(3)
C2 H2 0.9300
C2 C1 1.365(3)
C1 H1 0.9300
